data_1532965
loop_
_publ_author_name
'Mwamuka, J.N.'
'Gemmill, W.R.'
'zur Loye, H.C.'
'Smith, M.D.'
'Stitzer, K.E.'

_publ_section_title
;
 Crystal growth of new strontium iron rhodium oxides: Sr4 Fe0.73 Rh2.27 O9
 and Sr Fe0.71 Rh0.29 O3
;
_journal_name_full 'Journal of Alloys Compd.'
_journal_page_first 91
_journal_page_last 97
_journal_volume 377
_journal_year 2004
_chemical_formula_sum 'Fe0.73 O9 Rh2.27 Sr4'
_chemical_name_systematic 'Sr4 (Fe0.73 Rh2.27 O9)'
_space_group_IT_number 150
_symmetry_space_group_name_Hall 'P 3 2"'
_symmetry_space_group_name_H-M 'P 3 2 1'
_cell_angle_alpha 90
_cell_angle_beta 90
_cell_angle_gamma 120
_cell_formula_units_Z 3
_cell_length_a 9.6091
_cell_length_b 9.6091
_cell_length_c 7.9448
_cell_volume 635.300
_citation_journal_id_ASTM JALCEU
_cod_data_source_file Mwamuka_JALCEU_2004_1553.cif
_cod_data_source_block Fe0.73O9Rh2.27Sr4
_cod_original_cell_volume 635.3003
_cod_database_code 1532965

loop_
_symmetry_equiv_pos_as_xyz
x,y,z
-y,x-y,z
-x+y,-x,z
y,x,-z
-x,-x+y,-z
x-y,-y,-z

loop_
_atom_site_label
_atom_site_type_symbol
_atom_site_fract_x
_atom_site_fract_y
_atom_site_fract_z
_atom_site_occupancy
_atom_site_U_iso_or_equiv
Sr3 Sr+2 0.3241 0.3241 0.5 1 0.0
Rh5 Rh+3 0.3333 0.6667 0.8908 1 0.0
O2 O-2 0 0.1616 0.5 1 0.0
O3 O-2 0.1805 0.4988 0.0604 1 0.0
Fe1 Fe+3 0 0 0 0.732 0.0
Rh3 Rh+3 0.3333 0.6667 0.2198 0.26 0.0
Rh2 Rh+3 0 0 0.3391 1 0.0
Rh4 Rh+3 0.3333 0.6667 0.5678 1 0.0
O5 O-2 0.3494 0.5081 0.7329 1 0.0
Fe2 Fe+3 0.3333 0.6667 0.2198 0.74 0.0
O1 O-2 0.1556 0.1642 0.1833 1 0.0
Sr1 Sr+2 0.3338 0.0259 0.246 1 0.0
O4 O-2 0.1848 0.5062 0.4108 1 0.0
Rh1 Rh+3 0 0 0 0.268 0.0
Sr2 Sr+2 0.3643 0.3643 0 1 0.0
